data_7106224
loop_
_publ_author_name
'Yang, Fan'
'Jin, Tienan'
'Bao, Ming'
'Yamamoto, Yoshinori'

_publ_section_title
;
 Facile synthesis of 3,4-dihalofurans via electrophilic iodocyclization
;
_journal_coden_ASTM CHCOFS
_journal_issue 15
_journal_name_full
;
 Chemical Communications (Cambridge, United Kingdom)
;
_journal_page_first 4541
_journal_page_last 4543
_journal_paper_doi 10.1039/c1cc10584a
_journal_volume 47
_journal_year 2011
_chemical_formula_moiety 'C17 H12 Br I O2'
_chemical_formula_sum 'C17 H12 Br I O2'
_chemical_formula_weight 455.09
_space_group_IT_number 19
_symmetry_cell_setting orthorhombic
_symmetry_Int_Tables_number 19
_symmetry_space_group_name_Hall 'P 2ac 2ab'
_symmetry_space_group_name_H-M 'P 21 21 21'
_atom_sites_solution_hydrogens geom
_atom_sites_solution_primary direct
_atom_sites_solution_secondary difmap
_audit_creation_method 'by CrystalStructure 4.0'
_cell_angle_alpha 90.0000
_cell_angle_beta 90.0000
_cell_angle_gamma 90.0000
_cell_formula_units_Z 4
_cell_length_a 5.4654(15)
_cell_length_b 10.929(3)
_cell_length_c 25.790(7)
_cell_measurement_reflns_used 5115
_cell_measurement_temperature 173
_cell_measurement_theta_max 27.44
_cell_measurement_theta_min 3.01
_cell_volume 1540.5(7)
_computing_cell_refinement CrystalClear
_computing_data_collection 'CrystalClear (Rigaku/MSC Inc., 2006)'
_computing_data_reduction CrystalClear
_computing_molecular_graphics 'CrystalStructure 4.0'
_computing_publication_material 'CrystalStructure 4.0 (Rigaku, 2010)'
_computing_structure_refinement 'SHELXL97 (Sheldrick, 2008)'
_computing_structure_solution 'SHELXS97 (Sheldrick, 2008)'
_diffrn_ambient_temperature 173
_diffrn_detector_area_resol_mean 7.314
_diffrn_measured_fraction_theta_full 0.980
_diffrn_measured_fraction_theta_max 0.980
_diffrn_measurement_device_type 'Rigaku Saturn70'
_diffrn_measurement_method \w
_diffrn_radiation_type 'Mo K\a'
_diffrn_radiation_wavelength 0.71070
_diffrn_reflns_av_R_equivalents 0.0491
_diffrn_reflns_limit_h_max 7
_diffrn_reflns_limit_h_min -7
_diffrn_reflns_limit_k_max 14
_diffrn_reflns_limit_k_min -14
_diffrn_reflns_limit_l_max 33
_diffrn_reflns_limit_l_min -33
_diffrn_reflns_number 18104
_diffrn_reflns_theta_full 27.43
_diffrn_reflns_theta_max 27.44
_diffrn_standards_number 0
_exptl_absorpt_coefficient_mu 4.682
_exptl_absorpt_correction_T_max 0.392
_exptl_absorpt_correction_T_min 0.280
_exptl_absorpt_correction_type numerical
_exptl_absorpt_process_details 'NUMABS (Rigaku, 1999)'
_exptl_crystal_colour colorless
_exptl_crystal_density_diffrn 1.962
_exptl_crystal_density_method 'not measured'
_exptl_crystal_description prism
_exptl_crystal_F_000 872.00
_exptl_crystal_size_max 0.320
_exptl_crystal_size_mid 0.200
_exptl_crystal_size_min 0.150
_refine_diff_density_max 0.880
_refine_diff_density_min -0.980
_refine_ls_extinction_method none
_refine_ls_goodness_of_fit_ref 1.075
_refine_ls_hydrogen_treatment constr
_refine_ls_number_parameters 190
_refine_ls_number_reflns 2018
_refine_ls_number_restraints 0
_refine_ls_R_factor_gt 0.0292
_refine_ls_shift/su_max 0.001
_refine_ls_structure_factor_coef Fsqd
_refine_ls_weighting_details 'w = 1/[\s^2^(Fo^2^)+(0.0512P)^2^+2.0791P] where P=(Fo^2^+2Fc^2^)/3'
_refine_ls_weighting_scheme calc
_refine_ls_wR_factor_ref 0.0773
_reflns_number_gt 1968
_reflns_number_total 2018
_reflns_threshold_expression F^2^>2.0\s(F^2^)
_cod_data_source_file c1cc10584a.txt
_cod_data_source_block a
_cod_original_cell_volume 1540.5(8)
_cod_database_code 7106224

loop_
_symmetry_equiv_pos_site_id
_symmetry_equiv_pos_as_xyz
1 +X,+Y,+Z
2 1/2+X,1/2-Y,-Z
3 -X,1/2+Y,1/2-Z
4 1/2-X,-Y,1/2+Z

loop_
_atom_site_label
_atom_site_type_symbol
_atom_site_fract_x
_atom_site_fract_y
_atom_site_fract_z
_atom_site_U_iso_or_equiv
_atom_site_adp_type
_atom_site_occupancy
_atom_site_symmetry_multiplicity
_atom_site_calc_flag
_atom_site_refinement_flags
_atom_site_disorder_assembly
_atom_site_disorder_group
I1 I 0.51294(6) 0.20845(3) 0.434649(12) 0.02686(11) Uani 1.0 4 d . . .
Br2 Br 0.17370(10) 0.16626(5) 0.315384(19) 0.03067(14) Uani 1.0 4 d . . .
O9 O -0.0191(7) 0.4754(3) 0.39199(11) 0.0207(7) Uani 1.0 4 d . . .
O11 O 0.2507(7) 0.7110(4) 0.60765(13) 0.0280(8) Uani 1.0 4 d . . .
C5 C -0.2369(9) 0.4271(5) 0.31421(17) 0.0211(9) Uani 1.0 4 d . . .
C12 C 0.2506(9) 0.3246(5) 0.40444(17) 0.0197(9) Uani 1.0 4 d . . .
C13 C 0.2483(9) 0.6420(5) 0.56332(16) 0.0224(9) Uani 1.0 4 d . . .
C14 C 0.0275(9) 0.5941(4) 0.48471(16) 0.0200(9) Uani 1.0 4 d . . .
C15 C 0.1615(9) 0.4319(5) 0.42448(17) 0.0200(9) Uani 1.0 4 d . . .
C16 C 0.4021(10) 0.4897(5) 0.50412(19) 0.0244(10) Uani 1.0 4 d . . .
C17 C 0.2014(9) 0.5063(5) 0.47116(16) 0.0187(9) Uani 1.0 4 d . . .
C18 C 0.0499(10) 0.6618(5) 0.53005(17) 0.0234(10) Uani 1.0 4 d . . .
C19 C -0.2598(11) 0.3665(6) 0.26620(19) 0.0311(12) Uani 1.0 4 d . . .
C21 C -0.0443(9) 0.3950(5) 0.35095(16) 0.0204(9) Uani 1.0 4 d . . .
C22 C 0.1194(9) 0.3035(4) 0.35761(17) 0.0206(9) Uani 1.0 4 d . . .
C23 C 0.4594(12) 0.7020(6) 0.6404(2) 0.0365(13) Uani 1.0 4 d . . .
C24 C -0.4052(10) 0.5196(5) 0.3260(2) 0.0264(10) Uani 1.0 4 d . . .
C25 C -0.4475(12) 0.3979(6) 0.2325(2) 0.0341(13) Uani 1.0 4 d . . .
C26 C 0.4252(10) 0.5565(5) 0.54990(18) 0.0221(10) Uani 1.0 4 d . . .
C27 C -0.6138(11) 0.4896(6) 0.2446(2) 0.0308(12) Uani 1.0 4 d . . .
C28 C -0.5882(11) 0.5498(6) 0.2916(2) 0.0309(12) Uani 1.0 4 d . . .
H14 H -0.1057 0.6076 0.4630 0.0240 Uiso 1.0 4 calc R . .
H16 H 0.5222 0.4331 0.4953 0.0293 Uiso 1.0 4 calc R . .
H18 H -0.0672 0.7204 0.5383 0.0281 Uiso 1.0 4 calc R . .
H19 H -0.1492 0.3055 0.2571 0.0373 Uiso 1.0 4 calc R . .
H23A H 0.6027 0.7265 0.6216 0.0438 Uiso 1.0 4 calc R . .
H23B H 0.4780 0.6189 0.6519 0.0438 Uiso 1.0 4 calc R . .
H23C H 0.4383 0.7544 0.6700 0.0438 Uiso 1.0 4 calc R . .
H24 H -0.3933 0.5611 0.3574 0.0316 Uiso 1.0 4 calc R . .
H25 H -0.4622 0.3567 0.2012 0.0409 Uiso 1.0 4 calc R . .
H26 H 0.5593 0.5439 0.5715 0.0265 Uiso 1.0 4 calc R . .
H27 H -0.7391 0.5100 0.2218 0.0370 Uiso 1.0 4 calc R . .
H28 H -0.6972 0.6120 0.3001 0.0371 Uiso 1.0 4 calc R . .

loop_
_atom_site_aniso_label
_atom_site_aniso_U_11
_atom_site_aniso_U_22
_atom_site_aniso_U_33
_atom_site_aniso_U_12
_atom_site_aniso_U_13
_atom_site_aniso_U_23
I1 0.02600(17) 0.02015(17) 0.03444(17) 0.00730(13) -0.00170(14) 0.00344(11)
Br2 0.0362(3) 0.0218(3) 0.0341(3) 0.0059(3) -0.0005(3) -0.0092(2)
O9 0.0227(17) 0.0180(16) 0.0213(13) 0.0030(16) -0.0027(14) -0.0035(12)
O11 0.0300(18) 0.0274(18) 0.0265(15) -0.0012(18) -0.0033(14) -0.0055(15)
C5 0.021(2) 0.019(3) 0.023(2) -0.0001(19) 0.0007(19) 0.0055(18)
C12 0.020(2) 0.015(2) 0.0244(19) 0.0002(19) 0.0021(17) 0.0045(17)
C13 0.027(3) 0.019(3) 0.0208(18) -0.0052(19) -0.001(2) 0.0034(17)
C14 0.018(2) 0.019(2) 0.0231(19) -0.001(2) -0.0032(18) 0.0034(16)
C15 0.019(2) 0.018(2) 0.0228(19) 0.0007(19) 0.0005(18) 0.0017(17)
C16 0.020(2) 0.020(3) 0.033(3) -0.001(2) 0.001(2) 0.001(2)
C17 0.020(3) 0.0128(19) 0.0235(19) -0.0033(19) 0.0010(18) 0.0010(16)
C18 0.026(3) 0.018(3) 0.027(2) 0.000(2) 0.0019(19) 0.0002(18)
C19 0.030(3) 0.035(3) 0.028(3) 0.006(3) -0.005(3) -0.005(2)
C21 0.024(3) 0.017(2) 0.0207(19) -0.0012(19) -0.0012(18) -0.0056(16)
C22 0.022(3) 0.015(2) 0.025(2) -0.0022(19) 0.0039(18) 0.0013(17)
C23 0.041(4) 0.045(4) 0.024(3) -0.007(3) -0.008(3) -0.004(2)
C24 0.026(3) 0.022(3) 0.031(3) 0.002(2) -0.001(2) -0.002(2)
C25 0.034(3) 0.040(3) 0.028(3) 0.003(3) -0.006(3) 0.000(3)
C26 0.020(2) 0.021(3) 0.026(2) -0.0038(19) -0.0076(17) 0.0004(18)
C27 0.026(3) 0.033(3) 0.033(3) -0.004(3) -0.010(3) 0.007(3)
C28 0.027(3) 0.029(3) 0.038(3) 0.005(3) -0.003(3) 0.004(3)

loop_
_atom_type_symbol
_atom_type_description
_atom_type_scat_dispersion_real
_atom_type_scat_dispersion_imag
_atom_type_scat_source
C C 0.003 0.002
;
International Tables for Crystallography
(1992, Vol. C, Tables 4.2.6.8 and 6.1.1.4)
;
H H 0.000 0.000
;
International Tables for Crystallography
(1992, Vol. C, Table 6.1.1.4)
;
Br Br -0.290 2.459
;
International Tables for Crystallography
(1992, Vol. C, Tables 4.2.6.8 and 6.1.1.4)
;
I I -0.474 1.812
;
International Tables for Crystallography
(1992, Vol. C, Tables 4.2.6.8 and 6.1.1.4)
;
O O 0.011 0.006
;
International Tables for Crystallography
(1992, Vol. C, Tables 4.2.6.8 and 6.1.1.4)
;

loop_
_geom_angle_atom_site_label_1
_geom_angle_atom_site_label_2
_geom_angle_atom_site_label_3
_geom_angle
_geom_angle_publ_flag
_geom_angle_site_symmetry_1
_geom_angle_site_symmetry_2
_geom_angle_site_symmetry_3
C15 O9 C21 108.5(4) yes . . .
C13 O11 C23 117.8(5) yes . . .
C19 C5 C21 121.5(5) yes . . .
C19 C5 C24 118.1(5) yes . . .
C21 C5 C24 120.4(5) yes . . .
I1 C12 C15 129.0(4) yes . . .
I1 C12 C22 124.7(4) yes . . .
C15 C12 C22 106.2(4) yes . . .
O11 C13 C18 115.7(5) yes . . .
O11 C13 C26 124.9(5) yes . . .
C18 C13 C26 119.4(5) yes . . .
C17 C14 C18 121.1(5) yes . . .
O9 C15 C12 108.7(4) yes . . .
O9 C15 C17 114.4(4) yes . . .
C12 C15 C17 136.9(5) yes . . .
C17 C16 C26 121.1(5) yes . . .
C14 C17 C15 119.0(4) yes . . .
C14 C17 C16 118.1(4) yes . . .
C15 C17 C16 122.8(5) yes . . .
C13 C18 C14 120.1(5) yes . . .
C5 C19 C25 119.9(6) yes . . .
O9 C21 C5 114.6(4) yes . . .
O9 C21 C22 107.9(4) yes . . .
C5 C21 C22 137.5(5) yes . . .
Br2 C22 C12 122.8(4) yes . . .
Br2 C22 C21 128.4(4) yes . . .
C12 C22 C21 108.7(4) yes . . .
C5 C24 C28 120.7(5) yes . . .
C19 C25 C27 121.5(6) yes . . .
C13 C26 C16 120.0(5) yes . . .
C25 C27 C28 118.2(6) yes . . .
C24 C28 C27 121.5(6) yes . . .
C17 C14 H14 119.434 no . . .
C18 C14 H14 119.440 no . . .
C17 C16 H16 119.421 no . . .
C26 C16 H16 119.436 no . . .
C13 C18 H18 119.925 no . . .
C14 C18 H18 119.929 no . . .
C5 C19 H19 120.027 no . . .
C25 C19 H19 120.024 no . . .
O11 C23 H23A 109.473 no . . .
O11 C23 H23B 109.473 no . . .
O11 C23 H23C 109.472 no . . .
H23A C23 H23B 109.476 no . . .
H23A C23 H23C 109.476 no . . .
H23B C23 H23C 109.458 no . . .
C5 C24 H24 119.654 no . . .
C28 C24 H24 119.662 no . . .
C19 C25 H25 119.262 no . . .
C27 C25 H25 119.246 no . . .
C13 C26 H26 119.979 no . . .
C16 C26 H26 119.989 no . . .
C25 C27 H27 120.892 no . . .
C28 C27 H27 120.871 no . . .
C24 C28 H28 119.247 no . . .
C27 C28 H28 119.256 no . . .

loop_
_geom_bond_atom_site_label_1
_geom_bond_atom_site_label_2
_geom_bond_distance
_geom_bond_publ_flag
_geom_bond_site_symmetry_1
_geom_bond_site_symmetry_2
I1 C12 2.067(5) yes . .
Br2 C22 1.877(5) yes . .
O9 C15 1.379(6) yes . .
O9 C21 1.382(6) yes . .
O11 C13 1.370(6) yes . .
O11 C23 1.423(7) yes . .
C5 C19 1.410(7) yes . .
C5 C21 1.459(7) yes . .
C5 C24 1.400(7) yes . .
C12 C15 1.371(7) yes . .
C12 C22 1.423(7) yes . .
C13 C18 1.399(7) yes . .
C13 C26 1.388(7) yes . .
C14 C17 1.395(7) yes . .
C14 C18 1.389(7) yes . .
C15 C17 1.469(7) yes . .
C16 C17 1.400(7) yes . .
C16 C26 1.394(7) yes . .
C19 C25 1.387(8) yes . .
C21 C22 1.353(7) yes . .
C24 C28 1.377(8) yes . .
C25 C27 1.388(9) yes . .
C27 C28 1.386(8) yes . .
C14 H14 0.930 no . .
C16 H16 0.930 no . .
C18 H18 0.930 no . .
C19 H19 0.930 no . .
C23 H23A 0.960 no . .
C23 H23B 0.960 no . .
C23 H23C 0.960 no . .
C24 H24 0.930 no . .
C25 H25 0.930 no . .
C26 H26 0.930 no . .
C27 H27 0.930 no . .
C28 H28 0.930 no . .

loop_
_geom_contact_atom_site_label_1
_geom_contact_atom_site_label_2
_geom_contact_distance
_geom_contact_publ_flag
_geom_contact_site_symmetry_1
_geom_contact_site_symmetry_2
Br2 C19 3.466(6) no . .
O9 C14 2.732(6) no . .
O9 C24 2.754(7) no . .
C5 C15 3.582(7) no . .
C5 C27 2.816(8) no . .
C12 C16 3.248(7) no . .
C13 C17 2.813(6) no . .
C14 C26 2.779(7) no . .
C16 C18 2.773(8) no . .
C17 C21 3.591(7) no . .
C19 C22 3.214(7) no . .
C19 C28 2.768(9) no . .
C23 C26 2.831(8) no . .
C24 C25 2.762(8) no . .
I1 C16 3.422(6) no . 2_556
I1 C17 3.531(5) no . 2_556
Br2 C25 3.517(7) no . 3_545
Br2 C27 3.451(6) no . 3_545
O9 C28 3.593(7) no . 1_655
O11 C14 3.535(6) no . 2_566
O11 C24 3.511(7) no . 2_566
C12 C24 3.489(7) no . 1_655
C13 C14 3.490(7) no . 2_566
C14 O11 3.535(6) no . 2_466
C14 C13 3.490(7) no . 2_466
C16 I1 3.422(6) no . 2_456
C17 I1 3.531(5) no . 2_456
C21 C28 3.379(8) no . 1_655
C22 C28 3.564(8) no . 1_655
C24 O11 3.511(7) no . 2_466
C24 C12 3.489(7) no . 1_455
C25 Br2 3.517(7) no . 3_555
C27 Br2 3.451(6) no . 3_555
C28 O9 3.593(7) no . 1_455
C28 C21 3.379(8) no . 1_455
C28 C22 3.564(8) no . 1_455
I1 H16 2.9114 no . .
Br2 H19 2.7730 no . .
O9 H14 2.3802 no . .
O9 H24 2.4195 no . .
O11 H18 2.4952 no . .
O11 H26 2.6550 no . .
C5 H25 3.2573 no . .
C5 H28 3.2476 no . .
C12 H16 3.0171 no . .
C13 H14 3.2523 no . .
C13 H16 3.2449 no . .
C13 H23A 2.6196 no . .
C13 H23B 2.6192 no . .
C13 H23C 3.1863 no . .
C14 H16 3.2378 no . .
C15 H14 2.6092 no . .
C15 H16 2.6879 no . .
C16 H14 3.2387 no . .
C17 H18 3.2599 no . .
C17 H26 3.2689 no . .
C18 H26 3.2481 no . .
C19 H24 3.2533 no . .
C19 H27 3.2605 no . .
C21 H19 2.6728 no . .
C21 H24 2.6378 no . .
C22 H19 2.9789 no . .
C23 H26 2.5391 no . .
C24 H19 3.2541 no . .
C24 H27 3.2495 no . .
C25 H28 3.2208 no . .
C26 H18 3.2462 no . .
C26 H23A 2.7940 no . .
C26 H23B 2.7330 no . .
C27 H19 3.2555 no . .
C27 H24 3.2435 no . .
C28 H25 3.2205 no . .
H14 H18 2.3101 no . .
H14 H24 3.1856 no . .
H16 H26 2.3161 no . .
H19 H25 2.3069 no . .
H23A H26 2.3891 no . .
H23B H26 2.2746 no . .
H23C H26 3.4907 no . .
H24 H28 2.2920 no . .
H25 H27 2.3201 no . .
H27 H28 2.3174 no . .
I1 H16 3.5844 no . 2_456
Br2 H23B 3.4011 no . 2_456
Br2 H27 3.0788 no . 3_445
O9 H23A 3.3439 no . 2_466
O9 H23C 3.3652 no . 2_466
O9 H28 3.3081 no . 1_655
O11 H14 2.8052 no . 2_566
O11 H23A 3.5639 no . 1_455
O11 H24 2.7638 no . 2_566
O11 H25 2.9745 no . 4_465
C5 H28 3.5947 no . 1_655
C12 H24 3.4558 no . 1_655
C13 H14 2.9308 no . 2_566
C13 H18 3.1862 no . 2_566
C14 H16 3.2863 no . 1_455
C14 H18 3.0612 no . 2_566
C14 H23A 3.3953 no . 2_466
C14 H26 3.4431 no . 1_455
C15 H24 3.3031 no . 1_655
C16 H14 3.1652 no . 1_655
C16 H18 3.3566 no . 2_566
C17 H18 3.2529 no . 2_566
C18 H14 3.1508 no . 2_566
C18 H18 3.0245 no . 2_566
C18 H23A 3.4708 no . 1_455
C18 H26 3.1608 no . 1_455
C19 H23B 3.3295 no . 4_564
C19 H23C 3.3160 no . 4_564
C19 H27 3.4453 no . 1_655
C19 H28 3.2729 no . 3_445
C21 H28 3.3082 no . 1_655
C23 H14 3.4026 no . 2_566
C23 H19 3.1835 no . 4_565
C23 H24 3.2288 no . 2_566
C23 H25 3.2010 no . 4_465
C23 H25 3.2270 no . 4_565
C23 H27 3.3499 no . 4_465
C23 H28 3.1634 no . 2_666
C24 H23C 3.1038 no . 2_466
C25 H23B 3.5730 no . 4_464
C25 H23B 3.3077 no . 4_564
C25 H23C 3.5458 no . 4_464
C25 H28 3.3308 no . 3_445
C26 H14 3.4502 no . 1_655
C26 H18 3.3153 no . 1_655
C26 H18 3.3350 no . 2_566
C27 H19 3.5651 no . 1_455
C27 H23B 3.3296 no . 4_464
C28 H19 3.3835 no . 3_455
C28 H23C 3.5010 no . 2_366
C28 H25 3.3701 no . 3_455
H14 O11 2.8052 no . 2_466
H14 C13 2.9308 no . 2_466
H14 C16 3.1652 no . 1_455
H14 C18 3.1508 no . 2_466
H14 C23 3.4026 no . 2_466
H14 C26 3.4502 no . 1_455
H14 H16 2.9099 no . 1_455
H14 H18 3.1458 no . 2_466
H14 H18 3.4929 no . 2_566
H14 H23A 3.0572 no . 2_466
H14 H26 3.4146 no . 1_455
H16 I1 3.5844 no . 2_556
H16 C14 3.2863 no . 1_655
H16 H14 2.9099 no . 1_655
H18 C13 3.1862 no . 2_466
H18 C14 3.0612 no . 2_466
H18 C16 3.3566 no . 2_466
H18 C17 3.2529 no . 2_466
H18 C18 3.0245 no . 2_466
H18 C26 3.3153 no . 1_455
H18 C26 3.3350 no . 2_466
H18 H14 3.4929 no . 2_466
H18 H14 3.1458 no . 2_566
H18 H18 3.4342 no . 2_466
H18 H18 3.4342 no . 2_566
H18 H23A 2.8056 no . 1_455
H18 H26 2.9358 no . 1_455
H19 C23 3.1835 no . 4_564
H19 C27 3.5651 no . 1_655
H19 C28 3.3835 no . 3_445
H19 H23A 3.5217 no . 4_564
H19 H23B 2.9861 no . 4_564
H19 H23C 2.6093 no . 4_564
H19 H27 3.2933 no . 1_655
H19 H27 3.3315 no . 3_445
H19 H28 2.7115 no . 3_445
H23A O9 3.3439 no . 2_566
H23A O11 3.5639 no . 1_655
H23A C14 3.3953 no . 2_566
H23A C18 3.4708 no . 1_655
H23A H14 3.0572 no . 2_566
H23A H18 2.8056 no . 1_655
H23A H19 3.5217 no . 4_565
H23A H25 2.9829 no . 4_565
H23A H28 2.8970 no . 2_666
H23B Br2 3.4011 no . 2_556
H23B C19 3.3295 no . 4_565
H23B C25 3.5730 no . 4_465
H23B C25 3.3077 no . 4_565
H23B C27 3.3296 no . 4_465
H23B H19 2.9861 no . 4_565
H23B H25 3.1034 no . 4_465
H23B H25 2.9473 no . 4_565
H23B H27 2.6346 no . 4_465
H23C O9 3.3652 no . 2_566
H23C C19 3.3160 no . 4_565
H23C C24 3.1038 no . 2_566
H23C C25 3.5458 no . 4_465
H23C C28 3.5010 no . 2_666
H23C H19 2.6093 no . 4_565
H23C H24 2.8011 no . 2_566
H23C H25 2.9817 no . 4_465
H23C H25 3.2127 no . 4_565
H23C H27 3.3655 no . 4_465
H23C H28 2.5877 no . 2_666
H24 O11 2.7638 no . 2_466
H24 C12 3.4558 no . 1_455
H24 C15 3.3031 no . 1_455
H24 C23 3.2288 no . 2_466
H24 H23C 2.8011 no . 2_466
H25 O11 2.9745 no . 4_464
H25 C23 3.2010 no . 4_464
H25 C23 3.2270 no . 4_564
H25 C28 3.3701 no . 3_445
H25 H23A 2.9829 no . 4_564
H25 H23B 3.1034 no . 4_464
H25 H23B 2.9473 no . 4_564
H25 H23C 2.9817 no . 4_464
H25 H23C 3.2127 no . 4_564
H25 H28 2.8119 no . 3_445
H26 C14 3.4431 no . 1_655
H26 C18 3.1608 no . 1_655
H26 H14 3.4146 no . 1_655
H26 H18 2.9358 no . 1_655
H27 Br2 3.0788 no . 3_455
H27 C19 3.4453 no . 1_455
H27 C23 3.3499 no . 4_464
H27 H19 3.2933 no . 1_455
H27 H19 3.3315 no . 3_455
H27 H23B 2.6346 no . 4_464
H27 H23C 3.3655 no . 4_464
H28 O9 3.3081 no . 1_455
H28 C5 3.5947 no . 1_455
H28 C19 3.2729 no . 3_455
H28 C21 3.3082 no . 1_455
H28 C23 3.1634 no . 2_366
H28 C25 3.3308 no . 3_455
H28 H19 2.7115 no . 3_455
H28 H23A 2.8970 no . 2_366
H28 H23C 2.5877 no . 2_366
H28 H25 2.8119 no . 3_455

loop_
_geom_torsion_atom_site_label_1
_geom_torsion_atom_site_label_2
_geom_torsion_atom_site_label_3
_geom_torsion_atom_site_label_4
_geom_torsion
_geom_torsion_publ_flag
_geom_torsion_site_symmetry_1
_geom_torsion_site_symmetry_2
_geom_torsion_site_symmetry_3
_geom_torsion_site_symmetry_4
C15 O9 C21 C5 177.7(4) no . . . .
C15 O9 C21 C22 -0.5(5) no . . . .
C21 O9 C15 C12 -0.1(5) no . . . .
C21 O9 C15 C17 -177.7(4) no . . . .
C23 O11 C13 C18 -174.6(4) no . . . .
C23 O11 C13 C26 5.3(7) no . . . .
C19 C5 C21 O9 169.5(5) no . . . .
C19 C5 C21 C22 -13.1(9) no . . . .
C21 C5 C19 C25 179.0(4) no . . . .
C19 C5 C24 C28 0.3(7) no . . . .
C24 C5 C19 C25 -1.0(8) no . . . .
C21 C5 C24 C28 -179.7(4) no . . . .
C24 C5 C21 O9 -10.6(7) no . . . .
C24 C5 C21 C22 166.8(5) no . . . .
I1 C12 C15 O9 -177.5(3) no . . . .
I1 C12 C15 C17 -0.7(9) no . . . .
I1 C12 C22 Br2 -1.5(6) no . . . .
I1 C12 C22 C21 177.3(3) no . . . .
C15 C12 C22 Br2 -179.7(4) no . . . .
C15 C12 C22 C21 -0.9(5) no . . . .
C22 C12 C15 O9 0.6(5) no . . . .
C22 C12 C15 C17 177.4(5) no . . . .
O11 C13 C18 C14 -178.4(4) no . . . .
O11 C13 C26 C16 178.9(4) no . . . .
C18 C13 C26 C16 -1.2(7) no . . . .
C26 C13 C18 C14 1.7(7) no . . . .
C17 C14 C18 C13 -0.5(7) no . . . .
C18 C14 C17 C15 176.2(4) no . . . .
C18 C14 C17 C16 -1.1(7) no . . . .
O9 C15 C17 C14 14.0(6) no . . . .
O9 C15 C17 C16 -168.8(4) no . . . .
C12 C15 C17 C14 -162.7(5) no . . . .
C12 C15 C17 C16 14.5(9) no . . . .
C17 C16 C26 C13 -0.4(8) no . . . .
C26 C16 C17 C14 1.6(7) no . . . .
C26 C16 C17 C15 -175.7(4) no . . . .
C5 C19 C25 C27 0.8(9) no . . . .
O9 C21 C22 Br2 179.6(4) no . . . .
O9 C21 C22 C12 0.8(5) no . . . .
C5 C21 C22 Br2 2.0(9) no . . . .
C5 C21 C22 C12 -176.7(5) no . . . .
C5 C24 C28 C27 0.6(8) no . . . .
C19 C25 C27 C28 0.0(9) no . . . .
C25 C27 C28 C24 -0.7(9) no . . . .

loop_
_cod_related_entry_id
_cod_related_entry_database
_cod_related_entry_code
1 ChemSpider 30653270
